data_7008464
loop_
_publ_author_name
'Nagao, Shoken'
'Seino, Hidetake'
'Hidai, Masanobu'
'Mizobe, Yasushi'

_publ_section_title
;
 Preparation of chalcogenolato-bridged dinuclear Tp*Rh-Cp*Ru complexes
 (Tp*= hydrotris(3,5-dimethylpyrazol-1-yl)borate,
 Cp*=eta(5)-pentamethylcyclopentadienyl) and binding of dioxygen to
 their Ru sites.
;
_journal_issue 19
_journal_name_full 'Dalton transactions (Cambridge, England : 2003)'
_journal_page_first 3166
_journal_page_last 3172
_journal_paper_doi 10.1039/b503153m
_journal_year 2005
_chemical_formula_moiety 'C29 H35 B N7 Rh Te2 '
_chemical_formula_sum 'C29 H35 B N7 Rh Te2'
_chemical_formula_weight 850.56
_space_group_IT_number 14
_symmetry_cell_setting monoclinic
_symmetry_Int_Tables_number 14
_symmetry_space_group_name_Hall '-P 2yab'
_symmetry_space_group_name_H-M 'P 1 21/a 1'
_cell_angle_alpha 90
_cell_angle_beta 97.054(2)
_cell_angle_gamma 90
_cell_formula_units_Z 4
_cell_length_a 8.189(3)
_cell_length_b 23.512(9)
_cell_length_c 17.625(7)
_cell_measurement_reflns_used 5940
_cell_measurement_temperature 293.1
_cell_measurement_theta_max 27.9
_cell_measurement_theta_min 3.0
_cell_volume 3368(2)
_computing_cell_refinement CrystalClear
_computing_data_collection CrystalClear
_computing_data_reduction CrystalStructure
_computing_publication_material 'CrystalStructure 3.6.0'
_computing_structure_refinement CRYSTALS
_computing_structure_solution 'DIRDIF99 (PATTY)'
_diffrn_detector_area_resol_mean 7.31
_diffrn_measured_fraction_theta_full 0.9916
_diffrn_measured_fraction_theta_max 0.9916
_diffrn_measurement_device_type 'Rigaku Mercury'
_diffrn_measurement_method \w
_diffrn_radiation_type 'Mo K\a'
_diffrn_radiation_wavelength 0.7107
_diffrn_reflns_av_R_equivalents 0.050
_diffrn_reflns_limit_h_max 10
_diffrn_reflns_limit_h_min -8
_diffrn_reflns_limit_k_max 23
_diffrn_reflns_limit_k_min -30
_diffrn_reflns_limit_l_max 23
_diffrn_reflns_limit_l_min -22
_diffrn_reflns_number 27164
_diffrn_reflns_theta_full 27.87
_diffrn_reflns_theta_max 27.87
_exptl_absorpt_coefficient_mu 2.233
_exptl_absorpt_correction_T_max 0.894
_exptl_absorpt_correction_T_min 0.644
_exptl_absorpt_correction_type multi-scan
_exptl_absorpt_process_details 'Jacobson, R. (1998) Private communication'
_exptl_crystal_colour green
_exptl_crystal_density_diffrn 1.677
_exptl_crystal_density_method 'not measured'
_exptl_crystal_description platelet
_exptl_crystal_F_000 1648.00
_exptl_crystal_size_max 0.20
_exptl_crystal_size_mid 0.20
_exptl_crystal_size_min 0.05
_refine_diff_density_max 1.91
_refine_diff_density_min -1.36
_refine_ls_extinction_method none
_refine_ls_goodness_of_fit_ref 1.019
_refine_ls_hydrogen_treatment mixed
_refine_ls_number_parameters 399
_refine_ls_number_reflns 7981
_refine_ls_R_factor_gt 0.0500
_refine_ls_shift/su_max 0.0010
_refine_ls_structure_factor_coef Fsqd
_refine_ls_weighting_details 'w = 1/[0.0010Fo^2^ + 0.5000\s(Fo^2^) + 0.1000]/(4Fo^2^)'
_refine_ls_weighting_scheme calc
_refine_ls_wR_factor_ref 0.1630
_reflns_number_gt 3551
_reflns_number_total 7981
_reflns_threshold_expression F^2^>2.0\s(F^2^)
_cod_data_source_file b503153m.txt
_cod_data_source_block '[Tp*Rh(TePh)2(MeCN)]_(2c)'
_cod_original_cell_volume 3368.0(23)
_cod_original_formula_sum 'C29 H35 B N7 Rh Te2 '
_cod_database_code 7008464

loop_
_symmetry_equiv_pos_site_id
_symmetry_equiv_pos_as_xyz
1 +X,+Y,+Z
2 1/2-X,1/2+Y,-Z
3 -X,-Y,-Z
4 1/2+X,1/2-Y,+Z

loop_
_atom_site_label
_atom_site_type_symbol
_atom_site_fract_x
_atom_site_fract_y
_atom_site_fract_z
_atom_site_U_iso_or_equiv
_atom_site_adp_type
_atom_site_occupancy
_atom_site_symmetry_multiplicity
_atom_site_calc_flag
_atom_site_refinement_flags
_atom_site_disorder_assembly
_atom_site_disorder_group
Te(1) Te 0.31608(7) 0.01261(2) 0.38988(3) 0.0469(2) Uani 1.00 1 d . . .
Te(2) Te 0.28251(7) -0.09498(2) 0.24011(4) 0.0502(2) Uani 1.00 1 d . . .
Rh(1) Rh 0.11367(7) -0.00172(2) 0.26278(3) 0.0339(2) Uani 1.00 1 d . . .
N(1) N -0.0814(8) 0.0303(3) 0.1126(4) 0.041(2) Uani 1.00 1 d . . .
N(2) N -0.0579(8) -0.0148(3) 0.1608(4) 0.039(2) Uani 1.00 1 d . . .
N(3) N -0.0642(8) 0.1068(3) 0.2137(4) 0.041(2) Uani 1.00 1 d . . .
N(4) N -0.0290(8) 0.0735(3) 0.2769(4) 0.040(2) Uani 1.00 1 d . . .
N(5) N 0.1833(8) 0.0835(3) 0.1492(4) 0.043(2) Uani 1.00 1 d . . .
N(6) N 0.2624(8) 0.0441(3) 0.1986(4) 0.043(2) Uani 1.00 1 d . . .
N(7) N -0.0400(8) -0.0436(3) 0.3233(4) 0.041(2) Uani 1.00 1 d . . .
C(1) C -0.1558(10) -0.0568(4) 0.1290(5) 0.047(3) Uani 1.00 1 d . . .
C(2) C -0.2403(10) -0.0369(4) 0.0609(5) 0.052(3) Uani 1.00 1 d . . .
C(3) C -0.1939(11) 0.0174(4) 0.0515(5) 0.049(3) Uani 1.00 1 d . . .
C(4) C -0.1704(13) -0.1143(3) 0.1636(6) 0.064(3) Uani 1.00 1 d . . .
C(5) C -0.2385(12) 0.0574(4) -0.0138(5) 0.066(3) Uani 1.00 1 d . . .
C(6) C -0.1045(10) 0.0972(3) 0.3339(5) 0.045(2) Uani 1.00 1 d . . .
C(7) C -0.1869(11) 0.1460(4) 0.3037(5) 0.057(3) Uani 1.00 1 d . . .
C(8) C -0.1599(10) 0.1505(3) 0.2292(5) 0.045(2) Uani 1.00 1 d . . .
C(9) C -0.0983(13) 0.0729(4) 0.4111(5) 0.064(3) Uani 1.00 1 d . . .
C(10) C -0.2160(13) 0.1960(4) 0.1736(6) 0.067(3) Uani 1.00 1 d . . .
C(11) C 0.4255(9) 0.0492(3) 0.1921(5) 0.045(2) Uani 1.00 1 d . . .
C(12) C 0.4455(12) 0.0920(4) 0.1407(5) 0.054(3) Uani 1.00 1 d . . .
C(13) C 0.2949(12) 0.1128(3) 0.1150(5) 0.047(3) Uani 1.00 1 d . . .
C(14) C 0.5619(11) 0.0145(4) 0.2332(6) 0.067(3) Uani 1.00 1 d . . .
C(15) C 0.2452(13) 0.1611(4) 0.0617(6) 0.067(3) Uani 1.00 1 d . . .
C(16) C 0.3731(10) 0.1011(3) 0.3931(5) 0.042(2) Uani 1.00 1 d . . .
C(17) C 0.3091(11) 0.1410(3) 0.3409(6) 0.057(3) Uani 1.00 1 d . . .
C(18) C 0.3585(13) 0.1966(4) 0.3447(5) 0.063(3) Uani 1.00 1 d . . .
C(19) C 0.4697(13) 0.2143(4) 0.4047(6) 0.065(3) Uani 1.00 1 d . . .
C(20) C 0.5379(12) 0.1760(4) 0.4578(6) 0.067(4) Uani 1.00 1 d . . .
C(21) C 0.4881(11) 0.1197(4) 0.4533(5) 0.053(3) Uani 1.00 1 d . . .
C(22) C 0.1699(10) -0.1627(4) 0.2935(6) 0.052(3) Uani 1.00 1 d . . .
C(23) C 0.1445(11) -0.1624(4) 0.3691(6) 0.060(3) Uani 1.00 1 d . . .
C(24) C 0.0792(13) -0.2102(5) 0.4011(7) 0.079(4) Uani 1.00 1 d . . .
C(25) C 0.045(1) -0.2588(5) 0.3575(9) 0.093(5) Uani 1.00 1 d . . .
C(26) C 0.070(1) -0.2585(5) 0.2833(8) 0.084(4) Uani 1.00 1 d . . .
C(27) C 0.1325(12) -0.2115(4) 0.2497(6) 0.066(3) Uani 1.00 1 d . . .
C(28) C -0.1299(10) -0.0654(4) 0.3564(5) 0.046(3) Uani 1.00 1 d . . .
C(29) C -0.2522(11) -0.0930(4) 0.3966(6) 0.065(3) Uani 1.00 1 d . . .
B(1) B -0.0044(11) 0.0885(4) 0.1382(5) 0.039(3) Uani 1.00 1 d . . .
H(1) H -0.049(8) 0.119(3) 0.091(4) 0.04(2) Uiso 1.00 1 c . . .
H(2) H -0.3171 -0.0580 0.0271 0.061 Uiso 1.00 1 c R . .
H(3) H -0.0914 -0.1388 0.1456 0.076 Uiso 1.00 1 c R . .
H(4) H -0.2777 -0.1291 0.1490 0.076 Uiso 1.00 1 c R . .
H(5) H -0.1504 -0.1117 0.2177 0.076 Uiso 1.00 1 c R . .
H(6) H -0.3275 0.0809 -0.0033 0.079 Uiso 1.00 1 c R . .
H(7) H -0.2697 0.0363 -0.0592 0.079 Uiso 1.00 1 c R . .
H(8) H -0.1460 0.0805 -0.0203 0.079 Uiso 1.00 1 c R . .
H(9) H -0.2506 0.1713 0.3302 0.068 Uiso 1.00 1 c R . .
H(10) H -0.1881 0.0476 0.4128 0.078 Uiso 1.00 1 c R . .
H(11) H -0.1048 0.1027 0.4470 0.078 Uiso 1.00 1 c R . .
H(12) H 0.0022 0.0528 0.4233 0.078 Uiso 1.00 1 c R . .
H(13) H -0.1373 0.2259 0.1779 0.081 Uiso 1.00 1 c R . .
H(14) H -0.3193 0.2103 0.1841 0.081 Uiso 1.00 1 c R . .
H(15) H -0.2265 0.1809 0.1232 0.081 Uiso 1.00 1 c R . .
H(16) H 0.5472 0.1044 0.1258 0.065 Uiso 1.00 1 c R . .
H(17) H 0.6014 0.0328 0.2800 0.080 Uiso 1.00 1 c R . .
H(18) H 0.6491 0.0109 0.2026 0.080 Uiso 1.00 1 c R . .
H(19) H 0.5215 -0.0222 0.2436 0.080 Uiso 1.00 1 c R . .
H(20) H 0.2217 0.1469 0.0110 0.081 Uiso 1.00 1 c R . .
H(21) H 0.3324 0.1879 0.0638 0.081 Uiso 1.00 1 c R . .
H(22) H 0.1500 0.1790 0.0764 0.081 Uiso 1.00 1 c R . .
H(23) H 0.2266 0.1294 0.3013 0.067 Uiso 1.00 1 c R . .
H(24) H 0.3167 0.2228 0.3062 0.076 Uiso 1.00 1 c R . .
H(25) H 0.4995 0.2533 0.4091 0.078 Uiso 1.00 1 c R . .
H(26) H 0.6196 0.1882 0.4975 0.080 Uiso 1.00 1 c R . .
H(27) H 0.5322 0.0933 0.4913 0.063 Uiso 1.00 1 c R . .
H(28) H 0.1706 -0.1293 0.3991 0.071 Uiso 1.00 1 c R . .
H(29) H 0.0597 -0.2099 0.4531 0.095 Uiso 1.00 1 c R . .
H(30) H 0.0031 -0.2919 0.3794 0.112 Uiso 1.00 1 c R . .
H(31) H 0.0428 -0.2913 0.2531 0.100 Uiso 1.00 1 c R . .
H(32) H 0.1529 -0.2119 0.1978 0.078 Uiso 1.00 1 c R . .
H(33) H -0.2651 -0.0715 0.4411 0.079 Uiso 1.00 1 c R . .
H(34) H -0.2161 -0.1303 0.4108 0.079 Uiso 1.00 1 c R . .
H(35) H -0.3546 -0.0950 0.3649 0.079 Uiso 1.00 1 c R . .

loop_
_atom_site_aniso_label
_atom_site_aniso_U_11
_atom_site_aniso_U_22
_atom_site_aniso_U_33
_atom_site_aniso_U_12
_atom_site_aniso_U_13
_atom_site_aniso_U_23
Te(1) 0.0502(4) 0.0464(3) 0.0412(3) 0.0031(2) -0.0064(2) 0.0050(2)
Te(2) 0.0496(4) 0.0367(3) 0.0674(4) 0.0053(2) 0.0197(3) 0.0023(3)
Rh(1) 0.0317(3) 0.0362(3) 0.0340(3) 0.0010(2) 0.0050(2) 0.0006(2)
N(1) 0.041(4) 0.046(4) 0.034(4) 0.001(3) -0.002(3) -0.013(3)
N(2) 0.039(4) 0.034(4) 0.046(4) 0.001(3) 0.010(3) -0.002(3)
N(3) 0.046(4) 0.036(4) 0.041(4) 0.006(3) 0.000(3) 0.002(3)
N(4) 0.043(4) 0.048(4) 0.029(4) -0.002(3) 0.001(3) 0.007(3)
N(5) 0.045(4) 0.044(4) 0.043(4) -0.000(3) 0.012(3) 0.005(3)
N(6) 0.039(4) 0.043(4) 0.047(4) -0.001(3) 0.007(3) 0.009(3)
N(7) 0.046(4) 0.039(4) 0.038(4) 0.010(3) 0.004(3) 0.004(3)
C(1) 0.038(5) 0.051(5) 0.051(5) -0.005(4) 0.002(4) -0.007(4)
C(2) 0.041(5) 0.063(6) 0.049(6) -0.004(4) -0.009(4) -0.016(4)
C(3) 0.050(5) 0.063(6) 0.034(5) 0.011(4) 0.009(4) 0.000(4)
C(4) 0.083(7) 0.037(5) 0.069(7) -0.015(5) -0.002(5) -0.010(4)
C(5) 0.070(7) 0.086(7) 0.041(6) 0.006(6) -0.000(5) -0.001(5)
C(6) 0.045(5) 0.048(5) 0.042(5) 0.007(4) 0.010(4) 0.001(4)
C(7) 0.064(6) 0.055(6) 0.051(6) 0.015(4) 0.006(5) -0.018(4)
C(8) 0.054(5) 0.031(4) 0.049(5) 0.006(4) 0.001(4) -0.001(4)
C(9) 0.077(7) 0.071(7) 0.047(6) 0.020(5) 0.014(5) -0.006(5)
C(10) 0.085(8) 0.047(6) 0.070(7) 0.013(5) 0.012(6) -0.001(5)
C(11) 0.036(4) 0.048(5) 0.052(5) -0.005(4) 0.011(4) 0.004(4)
C(12) 0.059(6) 0.057(6) 0.048(5) -0.011(4) 0.018(4) 0.003(4)
C(13) 0.067(6) 0.041(5) 0.036(5) -0.014(4) 0.018(4) 0.003(4)
C(14) 0.037(5) 0.076(7) 0.088(8) -0.005(5) 0.003(5) 0.015(6)
C(15) 0.084(7) 0.051(6) 0.066(7) -0.014(5) 0.016(6) 0.015(5)
C(16) 0.044(5) 0.041(5) 0.041(5) -0.000(3) 0.008(4) -0.005(3)
C(17) 0.062(6) 0.036(5) 0.068(7) 0.000(4) -0.011(5) -0.004(4)
C(18) 0.089(8) 0.051(6) 0.049(6) -0.001(5) 0.004(5) 0.009(4)
C(19) 0.076(7) 0.047(6) 0.071(7) 0.003(5) 0.000(6) -0.016(5)
C(20) 0.063(7) 0.072(7) 0.066(7) -0.004(5) 0.003(5) -0.019(5)
C(21) 0.050(5) 0.058(6) 0.049(6) 0.006(4) -0.000(4) -0.008(4)
C(22) 0.042(5) 0.045(5) 0.066(6) -0.000(4) -0.004(4) 0.001(4)
C(23) 0.059(6) 0.060(6) 0.060(6) 0.004(5) -0.000(5) 0.013(5)
C(24) 0.062(7) 0.090(9) 0.085(9) 0.002(6) 0.007(6) 0.044(7)
C(25) 0.075(8) 0.065(8) 0.140(13) -0.010(6) 0.016(8) 0.044(8)
C(26) 0.082(8) 0.051(7) 0.118(11) -0.021(6) 0.008(8) 0.005(7)
C(27) 0.068(7) 0.055(6) 0.073(7) -0.004(5) 0.001(5) 0.006(5)
C(28) 0.034(4) 0.055(5) 0.049(5) -0.000(4) 0.006(4) 0.009(4)
C(29) 0.053(6) 0.081(7) 0.062(7) -0.006(5) 0.017(5) 0.015(5)
B(1) 0.046(5) 0.037(5) 0.033(5) 0.002(4) -0.001(4) 0.006(4)

loop_
_atom_type_symbol
_atom_type_description
_atom_type_scat_dispersion_real
_atom_type_scat_dispersion_imag
_atom_type_scat_source
C C 0.003 0.002
;
International Tables for Crystallography
(1992, Vol. C, Tables 4.2.6.8 and 6.1.1.4)
;
H H 0.000 0.000
;
International Tables for Crystallography
(1992, Vol. C, Table 6.1.1.4)
;
N N 0.006 0.003
;
International Tables for Crystallography
(1992, Vol. C, Tables 4.2.6.8 and 6.1.1.4)
;
B B 0.001 0.001
;
International Tables for Crystallography
(1992, Vol. C, Tables 4.2.6.8 and 6.1.1.4)
;
Rh Rh -1.118 0.919
;
International Tables for Crystallography
(1992, Vol. C, Tables 4.2.6.8 and 6.1.1.4)
;
Te Te -0.531 1.675
;
International Tables for Crystallography
(1992, Vol. C, Tables 4.2.6.8 and 6.1.1.4)
;

loop_
_geom_angle_atom_site_label_1
_geom_angle_atom_site_label_2
_geom_angle_atom_site_label_3
_geom_angle
_geom_angle_publ_flag
_geom_angle_site_symmetry_1
_geom_angle_site_symmetry_2
_geom_angle_site_symmetry_3
Te(1) Rh(1) N(4) 95.2(2) ? . . .
Te(1) Rh(1) N(6) 92.7(2) ? . . .
Te(1) Rh(1) N(7) 88.9(2) ? . . .
C(16) Te(1) Rh(1) 105.1(2) ? . . .
Te(1) Rh(1) Te(2) 87.06(2) ? . . .
Te(1) Rh(1) N(2) 178.1(2) ? . . .
Te(1) C(16) C(17) 125.8(6) ? . . .
Te(1) C(16) C(21) 116.7(6) ? . . .
Te(2) Rh(1) N(4) 177.8(2) ? . . .
Te(2) Rh(1) N(6) 89.8(2) ? . . .
Te(2) Rh(1) N(7) 92.7(2) ? . . .
Te(2) Rh(1) N(2) 93.2(2) ? . . .
C(22) Te(2) Rh(1) 106.9(2) ? . . .
Te(2) C(22) C(23) 123.6(7) ? . . .
Te(2) C(22) C(27) 116.8(7) ? . . .
N(4) Rh(1) N(2) 84.6(2) ? . . .
N(6) Rh(1) N(2) 89.2(2) ? . . .
N(7) Rh(1) N(2) 89.2(2) ? . . .
Rh(1) N(2) N(1) 115.9(4) ? . . .
Rh(1) N(2) C(1) 137.9(5) ? . . .
N(6) Rh(1) N(4) 90.0(2) ? . . .
N(7) Rh(1) N(4) 87.5(3) ? . . .
Rh(1) N(4) N(3) 116.1(5) ? . . .
Rh(1) N(4) C(6) 136.5(5) ? . . .
N(7) Rh(1) N(6) 177.1(3) ? . . .
Rh(1) N(6) N(5) 115.7(5) ? . . .
Rh(1) N(6) C(11) 138.0(5) ? . . .
Rh(1) N(7) C(28) 177.4(7) ? . . .
N(1) N(2) C(1) 106.2(6) ? . . .
B(1) N(1) N(2) 119.1(6) ? . . .
C(3) N(1) N(2) 110.6(6) ? . . .
B(1) N(1) C(3) 129.6(7) ? . . .
N(1) C(3) C(2) 106.7(7) ? . . .
N(1) C(3) C(5) 123.1(8) ? . . .
N(1) B(1) N(3) 109.7(7) ? . . .
N(1) B(1) N(5) 109.6(6) ? . . .
N(2) C(1) C(2) 108.7(7) ? . . .
N(2) C(1) C(4) 124.4(7) ? . . .
N(3) N(4) C(6) 107.3(6) ? . . .
B(1) N(3) N(4) 119.4(6) ? . . .
C(8) N(3) N(4) 110.1(7) ? . . .
B(1) N(3) C(8) 130.4(7) ? . . .
N(3) C(8) C(7) 107.8(7) ? . . .
N(3) C(8) C(10) 123.9(8) ? . . .
N(3) B(1) N(5) 109.5(6) ? . . .
N(4) C(6) C(7) 107.3(7) ? . . .
N(4) C(6) C(9) 123.7(7) ? . . .
N(5) N(6) C(11) 106.2(6) ? . . .
B(1) N(5) N(6) 121.3(6) ? . . .
C(13) N(5) N(6) 109.5(6) ? . . .
B(1) N(5) C(13) 129.2(7) ? . . .
N(5) C(13) C(12) 107.9(7) ? . . .
N(5) C(13) C(15) 121.4(8) ? . . .
N(6) C(11) C(14) 126.4(8) ? . . .
N(6) C(11) C(12) 108.5(7) ? . . .
N(7) C(28) C(29) 177.4(9) ? . . .
C(1) C(2) C(3) 107.8(7) ? . . .
C(4) C(1) C(2) 126.8(8) ? . . .
C(2) C(3) C(5) 130.1(8) ? . . .
C(6) C(7) C(8) 107.5(8) ? . . .
C(9) C(6) C(7) 129.0(8) ? . . .
C(7) C(8) C(10) 128.2(8) ? . . .
C(14) C(11) C(12) 125.1(8) ? . . .
C(11) C(12) C(13) 107.9(8) ? . . .
C(12) C(13) C(15) 130.6(9) ? . . .
C(21) C(16) C(17) 117.5(7) ? . . .
C(16) C(17) C(18) 122.3(8) ? . . .
C(16) C(21) C(20) 120.5(8) ? . . .
C(17) C(18) C(19) 119.5(9) ? . . .
C(18) C(19) C(20) 120.4(9) ? . . .
C(19) C(20) C(21) 119.8(9) ? . . .
C(27) C(22) C(23) 119.4(9) ? . . .
C(22) C(23) C(24) 120.1(9) ? . . .
C(22) C(27) C(26) 119(1) ? . . .
C(23) C(24) C(25) 120(1) ? . . .
C(24) C(25) C(26) 119(1) ? . . .
C(25) C(26) C(27) 122(1) ? . . .
N(1) B(1) H(1) 105(3) ? . . .
N(3) B(1) H(1) 110(3) ? . . .
N(5) B(1) H(1) 111(3) ? . . .

loop_
_geom_bond_atom_site_label_1
_geom_bond_atom_site_label_2
_geom_bond_distance
_geom_bond_publ_flag
_geom_bond_site_symmetry_1
_geom_bond_site_symmetry_2
Te(1) Rh(1) 2.6396(7) ? . .
Te(1) C(16) 2.132(8) ? . .
Te(2) Rh(1) 2.6486(7) ? . .
Te(2) C(22) 2.117(9) ? . .
Rh(1) N(2) 2.163(6) ? . .
Rh(1) N(4) 2.151(6) ? . .
Rh(1) N(6) 2.064(7) ? . .
Rh(1) N(7) 2.005(7) ? . .
N(1) N(2) 1.357(9) ? . .
N(1) C(3) 1.36(1) ? . .
N(1) B(1) 1.55(1) ? . .
N(2) C(1) 1.35(1) ? . .
N(3) N(4) 1.363(9) ? . .
N(3) C(8) 1.34(1) ? . .
N(3) B(1) 1.53(1) ? . .
N(4) C(6) 1.36(1) ? . .
N(5) N(6) 1.378(9) ? . .
N(5) C(13) 1.34(1) ? . .
N(5) B(1) 1.53(1) ? . .
N(6) C(11) 1.36(1) ? . .
N(7) C(28) 1.12(1) ? . .
C(1) C(2) 1.39(1) ? . .
C(1) C(4) 1.49(1) ? . .
C(2) C(3) 1.35(1) ? . .
C(3) C(5) 1.50(1) ? . .
C(6) C(7) 1.40(1) ? . .
C(6) C(9) 1.47(1) ? . .
C(7) C(8) 1.36(1) ? . .
C(8) C(10) 1.48(1) ? . .
C(11) C(12) 1.38(1) ? . .
C(11) C(14) 1.50(1) ? . .
C(12) C(13) 1.35(1) ? . .
C(13) N(5) 1.34(1) ? . .
C(13) C(12) 1.35(1) ? . .
C(13) C(15) 1.50(1) ? . .
C(15) C(13) 1.50(1) ? . .
C(16) C(17) 1.37(1) ? . .
C(16) C(21) 1.40(1) ? . .
C(17) C(18) 1.37(1) ? . .
C(18) C(19) 1.37(1) ? . .
C(19) C(20) 1.37(1) ? . .
C(20) C(21) 1.39(1) ? . .
C(22) C(23) 1.37(1) ? . .
C(22) C(27) 1.40(1) ? . .
C(23) C(24) 1.39(2) ? . .
C(24) C(25) 1.39(2) ? . .
C(25) C(26) 1.35(2) ? . .
C(26) C(25) 1.35(2) ? . .
C(26) C(27) 1.38(2) ? . .
C(27) C(22) 1.40(1) ? . .
C(27) C(26) 1.38(2) ? . .
C(28) C(29) 1.45(1) ? . .
C(2) H(2) 0.9501 ? . .
C(4) H(3) 0.9499 ? . .
C(4) H(4) 0.9500 ? . .
C(4) H(5) 0.9501 ? . .
C(5) H(6) 0.9499 ? . .
C(5) H(7) 0.9500 ? . .
C(5) H(8) 0.9501 ? . .
C(7) H(9) 0.9501 ? . .
C(9) H(10) 0.9500 ? . .
C(9) H(11) 0.9501 ? . .
C(9) H(12) 0.9500 ? . .
C(10) H(13) 0.9500 ? . .
C(10) H(14) 0.9500 ? . .
C(10) H(15) 0.9500 ? . .
C(12) H(16) 0.9500 ? . .
C(14) H(17) 0.9500 ? . .
C(14) H(18) 0.9499 ? . .
C(14) H(19) 0.9499 ? . .
C(15) H(20) 0.9500 ? . .
C(15) H(21) 0.9500 ? . .
C(15) H(22) 0.9500 ? . .
C(17) H(23) 0.9500 ? . .
C(18) H(24) 0.9499 ? . .
C(19) H(25) 0.9501 ? . .
C(20) H(26) 0.9500 ? . .
C(21) H(27) 0.9499 ? . .
C(23) H(28) 0.9499 ? . .
C(24) H(29) 0.9499 ? . .
C(25) H(30) 0.9499 ? . .
C(26) H(31) 0.9501 ? . .
C(27) H(32) 0.9501 ? . .
C(29) H(33) 0.9500 ? . .
C(29) H(34) 0.9500 ? . .
C(29) H(35) 0.9500 ? . .
B(1) H(1) 1.13(7) ? . .
